data_8101644
loop_
_publ_author_name
'Zheng, Yue-Qing'
'Peters, Karl'
'von Schnering, Hans Georg'

_publ_section_title
;
Crystal structure of dithallium(I) octa<i>-\m</i>~3~-bromohexabromo-
<i>octahedro</i>-hexatungstate(2-), Tl~2~[(W~6~Br)Br]
;
_journal_issue 4
_journal_name_full 'Zeitschrift f\"ur Kristallographie - New Crystal Structures'
_journal_page_first 681
_journal_page_last 682
_journal_volume 213
_journal_year 1998
_chemical_formula_structural 'Tl2 [W6 Br8] Br6]'
_chemical_formula_sum 'Br14 Tl2 W6'
_chemical_formula_weight 2630.58
_space_group_IT_number 201
_symmetry_cell_setting cubic
_symmetry_space_group_name_Hall '-P 2ab 2bc 3'
_symmetry_space_group_name_H-M 'P n -3 :2'
_cell_angle_alpha 90.00
_cell_angle_beta 90.00
_cell_angle_gamma 90.00
_cell_formula_units_Z 4
_cell_length_a 13.873(2)
_cell_length_b 13.873(2)
_cell_length_c 13.873(2)
_cell_measurement_temperature 293(2)
_cell_volume 2670.0(7)
_diffrn_ambient_temperature 293(2)
_exptl_crystal_density_diffrn 6.544
_refine_ls_R_factor_obs 0.0478
_refine_ls_wR_factor_obs 0.1042
_cod_original_sg_symbol_H-M 'P n -3'
_cod_database_code 8101644

loop_
_symmetry_equiv_pos_as_xyz
'x, y, z'
'-x+1/2, -y+1/2, z'
'-x+1/2, y, -z+1/2'
'x, -y+1/2, -z+1/2'
'z, x, y'
'z, -x+1/2, -y+1/2'
'-z+1/2, -x+1/2, y'
'-z+1/2, x, -y+1/2'
'y, z, x'
'-y+1/2, z, -x+1/2'
'y, -z+1/2, -x+1/2'
'-y+1/2, -z+1/2, x'
'-x, -y, -z'
'x-1/2, y-1/2, -z'
'x-1/2, -y, z-1/2'
'-x, y-1/2, z-1/2'
'-z, -x, -y'
'-z, x-1/2, y-1/2'
'z-1/2, x-1/2, -y'
'z-1/2, -x, y-1/2'
'-y, -z, -x'
'y-1/2, -z, x-1/2'
'-y, z-1/2, x-1/2'
'y-1/2, z-1/2, -x'

loop_
_atom_site_aniso_label
_atom_site_aniso_U_11
_atom_site_aniso_U_22
_atom_site_aniso_U_33
_atom_site_aniso_U_23
_atom_site_aniso_U_13
_atom_site_aniso_U_12
W 0.0295(3) 0.0358(4) 0.0336(4) 0.0006(3) -0.0027(3) 0.0000(3)
Br1 0.0511(8) 0.0511(8) 0.0511(8) -0.0113(8) -0.0113(8) -0.0113(8)
Br2 0.0351(8) 0.0459(9) 0.0472(9) 0.0054(8) 0.0064(8) -0.0011(7)
Br3 0.0312(8) 0.0862(15) 0.0585(12) 0.0172(12) -0.0063(9) 0.0041(10)
Tl1 0.0548(5) 0.0548(5) 0.0548(5) 0.0010(5) -0.0010(5) -0.0010(5)
Tl2 0.0540(13) 0.086(2) 0.0522(13) 0.000 0.000 0.000

loop_
_atom_site_label
_atom_site_type_symbol
_atom_site_fract_x
_atom_site_fract_y
_atom_site_fract_z
_atom_site_U_iso_or_equiv
_atom_site_thermal_displace_type
_atom_site_occupancy
_atom_site_calc_flag
_atom_site_refinement_flags
_atom_site_disorder_group
W W 0.12378(5) -0.03176(5) 0.04283(5) 0.0330(2) Uani 1 d . .
Br1 Br 0.13439(12) 0.13439(12) 0.13439(12) 0.0511(8) Uani 1 d S .
Br2 Br 0.19684(12) 0.04796(13) -0.11312(13) 0.0427(4) Uani 1 d . .
Br3 Br 0.29692(13) -0.0771(2) 0.09958(15) 0.0586(6) Uani 1 d . .
Tl1 Tl 0.5000 0.0000 0.0000 0.0548(5) Uani 1 d S .
Tl2 Tl 0.2500 0.7500 0.7500 0.0641(8) Uani 0.67 d SP .

loop_
_geom_bond_atom_site_label_1
_geom_bond_atom_site_label_2
_geom_bond_distance
_geom_bond_site_symmetry_2
_geom_bond_publ_flag
W Br3 2.605(2) . ?
W Br2 2.618(2) 17 ?
W Br2 2.633(2) . ?
W Br2 2.635(2) 9 ?
W Br1 2.636(3) . ?
W W 2.6434(12) 5 ?
W W 2.6435(12) 9 ?
W W 2.6448(12) 21 ?
W W 2.6449(12) 17 ?
Br1 W 2.636(3) 5 ?
Br1 W 2.636(3) 9 ?
Br2 W 2.618(2) 21 ?
Br2 W 2.635(2) 5 ?
Br3 Tl2 3.245(2) 17_656 ?
Tl2 Br3 3.245(2) 21_566 ?
Tl2 Br3 3.245(2) 22_666 ?
Tl2 Br3 3.245(2) 23_566 ?
Tl2 Br3 3.245(2) 24_666 ?
